data_4034952
loop_
_publ_author_name
'Yuan, Yao'
'Dong, Wuheng'
'Gao, Xiaoshuang'
'Gao, Huang'
'Xie, Xiaomin'
'Zhang, Zhaoguo'

_publ_section_title
;
 Visible-Light-Induced Radical Cascade Cyclization: Synthesis of the ABCD
 Ring Cores of Camptothecins.
;
_journal_issue 5
_journal_name_full 'The Journal of organic chemistry'
_journal_page_first 2840
_journal_page_last 2846
_journal_paper_doi 10.1021/acs.joc.7b03283
_journal_volume 83
_journal_year 2018
_chemical_formula_moiety 'C15 H9 F N2 O'
_chemical_formula_sum 'C15 H9 F N2 O'
_chemical_formula_weight 252.24
_space_group_crystal_system triclinic
_space_group_IT_number 2
_space_group_name_Hall '-P 1'
_space_group_name_H-M_alt 'P -1'
_atom_sites_solution_hydrogens geom
_audit_creation_method SHELXL-2014/7
_cell_angle_alpha 100.1500(10)
_cell_angle_beta 90.8700(10)
_cell_angle_gamma 97.2970(10)
_cell_formula_units_Z 2
_cell_length_a 4.81580(10)
_cell_length_b 8.0560(2)
_cell_length_c 14.3600(4)
_cell_measurement_reflns_used 6875
_cell_measurement_temperature 173(2)
_cell_measurement_theta_max 66.56
_cell_measurement_theta_min 3.13
_cell_volume 543.55(2)
_computing_cell_refinement 'Bruker SAINT'
_computing_data_collection 'Bruker APEX2'
_computing_data_reduction 'Bruker SAINT'
_computing_molecular_graphics 'Bruker SHELXTL'
_computing_publication_material 'Bruker SHELXTL'
_computing_structure_refinement 'SHELXL-2014 (Sheldrick, 2014)'
_computing_structure_solution 'SHELXS-97 (Sheldrick 2008)'
_diffrn_ambient_temperature 173(2)
_diffrn_measured_fraction_theta_full 0.995
_diffrn_measured_fraction_theta_max 0.995
_diffrn_measurement_device_type 'CCD area detector'
_diffrn_measurement_method 'phi and omega scans'
_diffrn_radiation_type CuK\a
_diffrn_radiation_wavelength 1.54178
_diffrn_reflns_av_R_equivalents 0.0186
_diffrn_reflns_av_unetI/netI 0.0145
_diffrn_reflns_Laue_measured_fraction_full 0.995
_diffrn_reflns_Laue_measured_fraction_max 0.995
_diffrn_reflns_limit_h_max 5
_diffrn_reflns_limit_h_min -5
_diffrn_reflns_limit_k_max 9
_diffrn_reflns_limit_k_min -9
_diffrn_reflns_limit_l_max 17
_diffrn_reflns_limit_l_min -17
_diffrn_reflns_number 8771
_diffrn_reflns_point_group_measured_fraction_full 0.995
_diffrn_reflns_point_group_measured_fraction_max 0.995
_diffrn_reflns_theta_full 66.577
_diffrn_reflns_theta_max 66.577
_diffrn_reflns_theta_min 3.129
_diffrn_source 'sealed tube'
_exptl_absorpt_coefficient_mu 0.921
_exptl_absorpt_correction_type none
_exptl_crystal_colour colorless
_exptl_crystal_density_diffrn 1.541
_exptl_crystal_description block
_exptl_crystal_F_000 248
_exptl_crystal_size_max 0.05
_exptl_crystal_size_mid 0.04
_exptl_crystal_size_min 0.03
_refine_diff_density_max 0.184
_refine_diff_density_min -0.205
_refine_diff_density_rms 0.037
_refine_ls_extinction_method none
_refine_ls_goodness_of_fit_ref 1.077
_refine_ls_hydrogen_treatment constr
_refine_ls_matrix_type full
_refine_ls_number_parameters 172
_refine_ls_number_reflns 1911
_refine_ls_number_restraints 0
_refine_ls_restrained_S_all 1.077
_refine_ls_R_factor_all 0.0340
_refine_ls_R_factor_gt 0.0318
_refine_ls_shift/su_max 0.000
_refine_ls_shift/su_mean 0.000
_refine_ls_structure_factor_coef Fsqd
_refine_ls_weighting_details 'w=1/[\s^2^(Fo^2^)+(0.0571P)^2^+0.1137P] where P=(Fo^2^+2Fc^2^)/3'
_refine_ls_weighting_scheme calc
_refine_ls_wR_factor_gt 0.0925
_refine_ls_wR_factor_ref 0.0946
_reflns_Friedel_coverage 0.000
_reflns_number_gt 1768
_reflns_number_total 1911
_reflns_threshold_expression 'I > 2\s(I)'
_cod_data_source_file jo7b03283_si_003.cif
_cod_data_source_block a
_cod_database_code 4034952
_shelx_shelxl_version_number 2014/7
_shelx_space_group_comment
;
The symmetry employed for this shelxl refinement is uniquely defined
by the following loop, which should always be used as a source of
symmetry information in preference to the above space-group names.
They are only intended as comments.
;

loop_
_space_group_symop_operation_xyz
'x, y, z'
'-x, -y, -z'

loop_
_atom_site_label
_atom_site_type_symbol
_atom_site_fract_x
_atom_site_fract_y
_atom_site_fract_z
_atom_site_U_iso_or_equiv
_atom_site_adp_type
_atom_site_occupancy
_atom_site_site_symmetry_order
_atom_site_calc_flag
_atom_site_refinement_flags_posn
_atom_site_refinement_flags_adp
F1 F 1.41763(17) 0.96878(11) 0.89820(5) 0.0435(2) Uani 1 1 d . .
O1 O -0.13791(18) 0.20679(11) 0.48296(6) 0.0345(2) Uani 1 1 d . .
N1 N 0.1063(2) 0.29928(12) 0.62306(7) 0.0252(2) Uani 1 1 d . .
C1 C -0.1101(2) 0.19688(15) 0.56795(8) 0.0274(3) Uani 1 1 d . .
N2 N 0.4971(2) 0.47990(12) 0.83703(7) 0.0260(2) Uani 1 1 d . .
C2 C -0.2875(3) 0.09016(15) 0.61936(9) 0.0298(3) Uani 1 1 d . .
H2 H -0.4385 0.0137 0.5866 0.036 Uiso 1 1 calc R U
C3 C -0.2438(3) 0.09631(15) 0.71409(9) 0.0308(3) Uani 1 1 d . .
H3 H -0.3663 0.0246 0.7457 0.037 Uiso 1 1 calc R U
C4 C -0.0221(3) 0.20602(15) 0.76638(9) 0.0290(3) Uani 1 1 d . .
H4 H 0.0061 0.2095 0.8324 0.035 Uiso 1 1 calc R U
C5 C 0.1499(2) 0.30665(15) 0.71894(8) 0.0255(3) Uani 1 1 d . .
C6 C 0.3919(2) 0.43466(14) 0.74964(8) 0.0247(3) Uani 1 1 d . .
C7 C 0.4906(2) 0.50173(14) 0.66955(8) 0.0251(3) Uani 1 1 d . .
C8 C 0.3096(2) 0.41827(15) 0.58391(8) 0.0270(3) Uani 1 1 d . .
H8A H 0.2155 0.5023 0.5569 0.032 Uiso 1 1 calc R U
H8B H 0.4197 0.3573 0.5346 0.032 Uiso 1 1 calc R U
C9 C 0.7177(2) 0.62383(15) 0.68042(8) 0.0264(3) Uani 1 1 d . .
H9 H 0.7893 0.6715 0.6283 0.032 Uiso 1 1 calc R U
C10 C 0.8431(2) 0.67707(15) 0.77266(8) 0.0254(3) Uani 1 1 d . .
C11 C 0.7250(2) 0.60286(15) 0.84926(8) 0.0257(3) Uani 1 1 d . .
C12 C 0.8495(3) 0.65777(16) 0.94149(9) 0.0314(3) Uani 1 1 d . .
H12 H 0.7726 0.6101 0.9929 0.038 Uiso 1 1 calc R U
C13 C 1.0797(3) 0.77887(17) 0.95688(9) 0.0341(3) Uani 1 1 d . .
H13 H 1.1635 0.8153 1.0186 0.041 Uiso 1 1 calc R U
C14 C 1.1901(3) 0.84847(16) 0.88039(9) 0.0311(3) Uani 1 1 d . .
C15 C 1.0810(2) 0.80167(15) 0.79043(9) 0.0278(3) Uani 1 1 d . .
H15 H 1.1630 0.8517 0.7405 0.033 Uiso 1 1 calc R U

loop_
_atom_site_aniso_label
_atom_site_aniso_U_11
_atom_site_aniso_U_22
_atom_site_aniso_U_33
_atom_site_aniso_U_23
_atom_site_aniso_U_13
_atom_site_aniso_U_12
F1 0.0405(5) 0.0491(5) 0.0336(4) 0.0049(3) -0.0038(3) -0.0177(3)
O1 0.0351(5) 0.0409(5) 0.0256(5) 0.0069(4) -0.0033(4) -0.0034(4)
N1 0.0253(5) 0.0267(5) 0.0233(5) 0.0052(4) 0.0014(4) 0.0008(4)
C1 0.0270(6) 0.0277(6) 0.0270(6) 0.0031(5) 0.0005(5) 0.0039(5)
N2 0.0278(5) 0.0262(5) 0.0235(5) 0.0052(4) 0.0015(4) 0.0017(4)
C2 0.0270(6) 0.0280(6) 0.0327(6) 0.0038(5) 0.0002(5) -0.0001(5)
C3 0.0309(6) 0.0283(6) 0.0334(7) 0.0081(5) 0.0053(5) 0.0004(5)
C4 0.0316(6) 0.0294(6) 0.0258(6) 0.0064(5) 0.0029(5) 0.0011(5)
C5 0.0272(6) 0.0253(6) 0.0242(6) 0.0037(5) 0.0019(5) 0.0055(5)
C6 0.0267(6) 0.0244(6) 0.0239(6) 0.0047(5) 0.0026(5) 0.0052(5)
C7 0.0264(6) 0.0262(6) 0.0232(6) 0.0051(4) 0.0018(4) 0.0043(5)
C8 0.0261(6) 0.0303(6) 0.0239(6) 0.0067(5) 0.0001(5) -0.0013(5)
C9 0.0276(6) 0.0281(6) 0.0238(6) 0.0064(5) 0.0023(5) 0.0029(5)
C10 0.0267(6) 0.0246(6) 0.0255(6) 0.0047(5) 0.0027(5) 0.0051(5)
C11 0.0272(6) 0.0256(6) 0.0245(6) 0.0044(5) 0.0018(5) 0.0041(5)
C12 0.0347(7) 0.0349(7) 0.0238(6) 0.0061(5) 0.0019(5) 0.0005(5)
C13 0.0362(7) 0.0394(7) 0.0235(6) 0.0027(5) -0.0025(5) -0.0024(5)
C14 0.0283(6) 0.0303(6) 0.0321(6) 0.0027(5) 0.0000(5) -0.0025(5)
C15 0.0284(6) 0.0280(6) 0.0270(6) 0.0062(5) 0.0029(5) 0.0016(5)

loop_
_atom_type_symbol
_atom_type_description
_atom_type_scat_dispersion_real
_atom_type_scat_dispersion_imag
_atom_type_scat_source
C C 0.0181 0.0091 'International Tables Vol C Tables 4.2.6.8 and 6.1.1.4'
H H 0.0000 0.0000 'International Tables Vol C Tables 4.2.6.8 and 6.1.1.4'
F F 0.0727 0.0534 'International Tables Vol C Tables 4.2.6.8 and 6.1.1.4'
N N 0.0311 0.0180 'International Tables Vol C Tables 4.2.6.8 and 6.1.1.4'
O O 0.0492 0.0322 'International Tables Vol C Tables 4.2.6.8 and 6.1.1.4'

loop_
_geom_angle_atom_site_label_1
_geom_angle_atom_site_label_2
_geom_angle_atom_site_label_3
_geom_angle
C5 N1 C1 124.95(10)
C5 N1 C8 112.93(10)
C1 N1 C8 122.08(10)
O1 C1 N1 119.53(11)
O1 C1 C2 126.76(12)
N1 C1 C2 113.69(11)
C6 N2 C11 115.27(10)
C3 C2 C1 121.47(12)
C3 C2 H2 119.3
C1 C2 H2 119.3
C2 C3 C4 121.91(11)
C2 C3 H3 119.0
C4 C3 H3 119.0
C5 C4 C3 117.56(11)
C5 C4 H4 121.2
C3 C4 H4 121.2
C4 C5 N1 120.38(11)
C4 C5 C6 132.42(11)
N1 C5 C6 107.20(10)
N2 C6 C7 126.38(11)
N2 C6 C5 125.46(10)
C7 C6 C5 108.17(10)
C9 C7 C6 119.11(11)
C9 C7 C8 131.35(11)
C6 C7 C8 109.54(10)
N1 C8 C7 102.17(9)
N1 C8 H8A 111.3
C7 C8 H8A 111.3
N1 C8 H8B 111.3
C7 C8 H8B 111.3
H8A C8 H8B 109.2
C7 C9 C10 117.40(11)
C7 C9 H9 121.3
C10 C9 H9 121.3
C15 C10 C9 121.35(11)
C15 C10 C11 119.47(11)
C9 C10 C11 119.19(11)
N2 C11 C12 118.40(11)
N2 C11 C10 122.65(11)
C12 C11 C10 118.95(11)
C13 C12 C11 120.45(11)
C13 C12 H12 119.8
C11 C12 H12 119.8
C12 C13 C14 119.12(12)
C12 C13 H13 120.4
C14 C13 H13 120.4
F1 C14 C15 119.01(11)
F1 C14 C13 117.60(11)
C15 C14 C13 123.39(12)
C14 C15 C10 118.62(11)
C14 C15 H15 120.7
C10 C15 H15 120.7

loop_
_geom_bond_atom_site_label_1
_geom_bond_atom_site_label_2
_geom_bond_distance
F1 C14 1.3563(15)
O1 C1 1.2434(15)
N1 C5 1.3793(15)
N1 C1 1.3854(16)
N1 C8 1.4702(15)
C1 C2 1.4390(17)
N2 C6 1.3179(16)
N2 C11 1.3687(16)
C2 C3 1.3646(18)
C2 H2 0.9500
C3 C4 1.4095(18)
C3 H3 0.9500
C4 C5 1.3596(17)
C4 H4 0.9500
C5 C6 1.4614(17)
C6 C7 1.4180(16)
C7 C9 1.3621(17)
C7 C8 1.5005(16)
C8 H8A 0.9900
C8 H8B 0.9900
C9 C10 1.4186(17)
C9 H9 0.9500
C10 C15 1.4122(17)
C10 C11 1.4336(17)
C11 C12 1.4183(17)
C12 C13 1.3678(18)
C12 H12 0.9500
C13 C14 1.4010(19)
C13 H13 0.9500
C14 C15 1.3581(18)
C15 H15 0.9500
